data_4120393
loop_
_publ_author_name
'Christian Reus'
'Sabine Weidlich'
'Michael Bolte'
'Hans-Wolfram Lerner'
'Matthias Wagner'

_publ_section_title
;
 C-Functionalized, Air- and Water-Stable
 9,10-Dihydro-9,10-diboraanthracenes: Efficient Blue to Red Emitting
 Luminophores
;
_journal_name_full 'Journal of the American Chemical Society'
_journal_page_first 12892
_journal_page_last 12907
_journal_paper_doi 10.1021/ja406766e
_journal_volume 135
_journal_year 2013
_chemical_formula_moiety 'C30 H26 B2 Cl4'
_chemical_formula_sum 'C30 H26 B2 Cl4'
_chemical_formula_weight 549.93
_chemical_name_systematic ?
_space_group_IT_number 14
_symmetry_cell_setting monoclinic
_symmetry_space_group_name_Hall '-P 2ybc'
_symmetry_space_group_name_H-M 'P 1 21/c 1'
_atom_sites_solution_hydrogens geom
_atom_sites_solution_primary direct
_atom_sites_solution_secondary difmap
_audit_creation_method SHELXL-97
_cell_angle_alpha 90.00
_cell_angle_beta 106.656(8)
_cell_angle_gamma 90.00
_cell_formula_units_Z 2
_cell_length_a 11.9805(15)
_cell_length_b 11.5699(10)
_cell_length_c 10.2947(10)
_cell_measurement_reflns_used 8190
_cell_measurement_temperature 173(2)
_cell_measurement_theta_max 26.0
_cell_measurement_theta_min 3.6
_cell_volume 1367.1(3)
_computing_cell_refinement 'X-Area (Stoe & Cie, 2001)'
_computing_data_collection 'X-Area (Stoe & Cie, 2001)'
_computing_data_reduction 'X-Area (Stoe & Cie, 2001)'
_computing_molecular_graphics 'XP in SHELXTL-Plus (Sheldrick, 1991)'
_computing_publication_material SHELXL97
_computing_structure_refinement 'SHELXL97 (Sheldrick, 2008) '
_computing_structure_solution 'SHELXS97 (Sheldrick, 2008) '
_diffrn_ambient_temperature 173(2)
_diffrn_measured_fraction_theta_full 0.997
_diffrn_measured_fraction_theta_max 0.988
_diffrn_measurement_device_type 'STOE IPDS II two-circle-diffractometer'
_diffrn_measurement_method \w
_diffrn_radiation_monochromator graphite
_diffrn_radiation_source 'fine-focus sealed tube'
_diffrn_radiation_type MoK\a
_diffrn_radiation_wavelength 0.71073
_diffrn_reflns_av_R_equivalents 0.0382
_diffrn_reflns_av_sigmaI/netI 0.0265
_diffrn_reflns_limit_h_max 14
_diffrn_reflns_limit_h_min -13
_diffrn_reflns_limit_k_max 14
_diffrn_reflns_limit_k_min -14
_diffrn_reflns_limit_l_max 12
_diffrn_reflns_limit_l_min -12
_diffrn_reflns_number 9644
_diffrn_reflns_theta_full 25.00
_diffrn_reflns_theta_max 25.68
_diffrn_reflns_theta_min 3.52
_diffrn_standards_number 0
_exptl_absorpt_coefficient_mu 0.452
_exptl_absorpt_correction_T_max 0.8916
_exptl_absorpt_correction_T_min 0.8690
_exptl_absorpt_correction_type multi-scan
_exptl_absorpt_process_details 'MULABS (Spek, 2003; Blessing, 1995)'
_exptl_crystal_colour yellow
_exptl_crystal_density_diffrn 1.336
_exptl_crystal_description block
_exptl_crystal_F_000 568
_exptl_crystal_size_max 0.32
_exptl_crystal_size_mid 0.28
_exptl_crystal_size_min 0.26
_refine_diff_density_max 0.393
_refine_diff_density_min -0.710
_refine_diff_density_rms 0.093
_refine_ls_extinction_method none
_refine_ls_goodness_of_fit_ref 1.111
_refine_ls_hydrogen_treatment constr
_refine_ls_matrix_type full
_refine_ls_number_parameters 166
_refine_ls_number_reflns 2567
_refine_ls_number_restraints 0
_refine_ls_restrained_S_all 1.111
_refine_ls_R_factor_all 0.0749
_refine_ls_R_factor_gt 0.0674
_refine_ls_shift/su_max 0.000
_refine_ls_shift/su_mean 0.000
_refine_ls_structure_factor_coef Fsqd
_refine_ls_weighting_details 'calc w=1/[\s^2^(Fo^2^)+(0.1156P)^2^+2.0995P] where P=(Fo^2^+2Fc^2^)/3'
_refine_ls_weighting_scheme calc
_refine_ls_wR_factor_gt 0.2084
_refine_ls_wR_factor_ref 0.2132
_reflns_number_gt 2220
_reflns_number_total 2567
_reflns_threshold_expression I>2\s(I)
_cod_data_source_file ja406766e_si_001_03.cif
_cod_data_source_block wa990
_cod_original_cell_volume 1367.1(2)
_cod_database_code 4120393

loop_
_symmetry_equiv_pos_as_xyz
'x, y, z'
'-x, y+1/2, -z+1/2'
'-x, -y, -z'
'x, -y-1/2, z-1/2'

loop_
_atom_site_label
_atom_site_type_symbol
_atom_site_fract_x
_atom_site_fract_y
_atom_site_fract_z
_atom_site_U_iso_or_equiv
_atom_site_adp_type
_atom_site_occupancy
_atom_site_symmetry_multiplicity
_atom_site_calc_flag
_atom_site_refinement_flags
Cl1 Cl 0.14040(9) 0.43927(9) 0.53659(10) 0.0473(4) Uani 1 1 d .
Cl2 Cl 0.36983(10) 0.36752(12) 0.46812(10) 0.0576(4) Uani 1 1 d .
B1 B 0.6099(3) 0.4634(3) 0.9678(4) 0.0273(8) Uani 1 1 d .
C1 C 0.4884(3) 0.4575(3) 0.8573(3) 0.0278(7) Uani 1 1 d .
C2 C 0.3852(3) 0.4913(3) 0.8881(3) 0.0271(7) Uani 1 1 d .
C3 C 0.2786(3) 0.4845(3) 0.7871(3) 0.0291(7) Uani 1 1 d .
H3 H 0.2092 0.5075 0.8071 0.035 Uiso 1 1 calc R
C4 C 0.2728(3) 0.4446(3) 0.6578(3) 0.0297(7) Uani 1 1 d .
C5 C 0.3735(3) 0.4122(3) 0.6279(3) 0.0331(8) Uani 1 1 d .
C6 C 0.4804(3) 0.4189(3) 0.7268(3) 0.0315(8) Uani 1 1 d .
H6 H 0.5492 0.3967 0.7049 0.038 Uiso 1 1 calc R
C11 C 0.7220(3) 0.4217(3) 0.9313(3) 0.0250(7) Uani 1 1 d .
C12 C 0.7511(3) 0.3040(3) 0.9408(3) 0.0282(7) Uani 1 1 d .
C13 C 0.8439(3) 0.2659(3) 0.8962(4) 0.0337(8) Uani 1 1 d .
H13 H 0.8641 0.1863 0.9046 0.040 Uiso 1 1 calc R
C14 C 0.9078(3) 0.3400(4) 0.8401(4) 0.0367(8) Uani 1 1 d .
C15 C 0.8804(3) 0.4568(3) 0.8355(4) 0.0385(9) Uani 1 1 d .
H15 H 0.9253 0.5097 0.8007 0.046 Uiso 1 1 calc R
C16 C 0.7893(3) 0.4983(3) 0.8803(3) 0.0325(8) Uani 1 1 d .
C17 C 0.6819(4) 0.2195(3) 0.9983(5) 0.0446(10) Uani 1 1 d .
H17A H 0.6528 0.2584 1.0667 0.067 Uiso 1 1 calc R
H17B H 0.7320 0.1547 1.0403 0.067 Uiso 1 1 calc R
H17C H 0.6160 0.1905 0.9253 0.067 Uiso 1 1 calc R
C18 C 1.0022(4) 0.2939(5) 0.7832(5) 0.0549(12) Uani 1 1 d .
H18A H 1.0600 0.2519 0.8543 0.082 Uiso 1 1 calc R
H18B H 1.0401 0.3584 0.7509 0.082 Uiso 1 1 calc R
H18C H 0.9676 0.2415 0.7076 0.082 Uiso 1 1 calc R
C19 C 0.7615(5) 0.6260(3) 0.8744(5) 0.0527(11) Uani 1 1 d .
H19A H 0.6810 0.6383 0.8188 0.079 Uiso 1 1 calc R
H19B H 0.8147 0.6676 0.8342 0.079 Uiso 1 1 calc R
H19C H 0.7707 0.6551 0.9663 0.079 Uiso 1 1 calc R

loop_
_atom_site_aniso_label
_atom_site_aniso_U_11
_atom_site_aniso_U_22
_atom_site_aniso_U_33
_atom_site_aniso_U_23
_atom_site_aniso_U_13
_atom_site_aniso_U_12
Cl1 0.0413(6) 0.0521(6) 0.0409(6) -0.0044(4) -0.0007(4) -0.0020(4)
Cl2 0.0545(7) 0.0802(8) 0.0357(6) -0.0161(5) 0.0093(5) -0.0010(5)
B1 0.0293(19) 0.0217(17) 0.0305(19) -0.0020(14) 0.0081(15) 0.0038(14)
C1 0.0299(17) 0.0252(16) 0.0271(16) -0.0039(12) 0.0062(13) 0.0024(13)
C2 0.0281(17) 0.0251(15) 0.0256(15) -0.0019(12) 0.0036(13) 0.0038(13)
C3 0.0276(17) 0.0280(16) 0.0300(16) -0.0030(13) 0.0054(13) 0.0030(13)
C4 0.0298(17) 0.0277(16) 0.0271(16) -0.0013(13) 0.0011(13) -0.0003(13)
C5 0.0401(19) 0.0331(18) 0.0251(16) -0.0045(13) 0.0076(14) -0.0011(15)
C6 0.0321(18) 0.0348(18) 0.0267(17) -0.0056(13) 0.0069(14) 0.0038(14)
C11 0.0234(15) 0.0280(16) 0.0228(14) -0.0023(12) 0.0053(12) -0.0003(12)
C12 0.0262(16) 0.0279(16) 0.0333(16) 0.0003(13) 0.0129(13) -0.0005(13)
C13 0.0291(17) 0.0322(18) 0.0423(19) 0.0049(14) 0.0140(15) 0.0081(14)
C14 0.0251(17) 0.056(2) 0.0310(17) 0.0033(16) 0.0109(14) 0.0010(16)
C15 0.0356(19) 0.048(2) 0.0343(18) 0.0025(16) 0.0136(15) -0.0148(16)
C16 0.040(2) 0.0290(17) 0.0264(16) -0.0012(13) 0.0069(14) -0.0080(14)
C17 0.046(2) 0.0289(18) 0.071(3) 0.0041(18) 0.036(2) -0.0001(16)
C18 0.036(2) 0.084(3) 0.053(2) 0.010(2) 0.0265(19) 0.010(2)
C19 0.087(3) 0.0289(19) 0.047(2) 0.0007(16) 0.027(2) -0.010(2)

loop_
_atom_type_symbol
_atom_type_description
_atom_type_scat_dispersion_real
_atom_type_scat_dispersion_imag
_atom_type_scat_source
C C 0.0033 0.0016 'International Tables Vol C Tables 4.2.6.8 and 6.1.1.4'
H H 0.0000 0.0000 'International Tables Vol C Tables 4.2.6.8 and 6.1.1.4'
B B 0.0013 0.0007 'International Tables Vol C Tables 4.2.6.8 and 6.1.1.4'
Cl Cl 0.1484 0.1585 'International Tables Vol C Tables 4.2.6.8 and 6.1.1.4'

loop_
_geom_angle_atom_site_label_1
_geom_angle_atom_site_label_2
_geom_angle_atom_site_label_3
_geom_angle
_geom_angle_site_symmetry_1
_geom_angle_site_symmetry_3
C2 B1 C11 121.9(3) 3_667 .
C2 B1 C1 118.6(3) 3_667 .
C11 B1 C1 119.4(3) . .
C6 C1 C2 118.7(3) . .
C6 C1 B1 120.5(3) . .
C2 C1 B1 120.8(3) . .
C3 C2 C1 119.2(3) . .
C3 C2 B1 120.3(3) . 3_667
C1 C2 B1 120.5(3) . 3_667
C4 C3 C2 121.0(3) . .
C4 C3 H3 119.5 . .
C2 C3 H3 119.5 . .
C5 C4 C3 119.8(3) . .
C5 C4 Cl1 120.9(3) . .
C3 C4 Cl1 119.3(3) . .
C4 C5 C6 120.1(3) . .
C4 C5 Cl2 120.9(3) . .
C6 C5 Cl2 119.0(3) . .
C5 C6 C1 121.3(3) . .
C5 C6 H6 119.4 . .
C1 C6 H6 119.4 . .
C16 C11 C12 118.9(3) . .
C16 C11 B1 121.3(3) . .
C12 C11 B1 119.6(3) . .
C13 C12 C11 119.4(3) . .
C13 C12 C17 120.4(3) . .
C11 C12 C17 120.2(3) . .
C14 C13 C12 122.2(3) . .
C14 C13 H13 118.9 . .
C12 C13 H13 118.9 . .
C13 C14 C15 117.7(3) . .
C13 C14 C18 120.5(4) . .
C15 C14 C18 121.8(4) . .
C16 C15 C14 121.8(3) . .
C16 C15 H15 119.1 . .
C14 C15 H15 119.1 . .
C15 C16 C11 119.9(3) . .
C15 C16 C19 120.7(3) . .
C11 C16 C19 119.4(3) . .
C12 C17 H17A 109.5 . .
C12 C17 H17B 109.5 . .
H17A C17 H17B 109.5 . .
C12 C17 H17C 109.5 . .
H17A C17 H17C 109.5 . .
H17B C17 H17C 109.5 . .
C14 C18 H18A 109.5 . .
C14 C18 H18B 109.5 . .
H18A C18 H18B 109.5 . .
C14 C18 H18C 109.5 . .
H18A C18 H18C 109.5 . .
H18B C18 H18C 109.5 . .
C16 C19 H19A 109.5 . .
C16 C19 H19B 109.5 . .
H19A C19 H19B 109.5 . .
C16 C19 H19C 109.5 . .
H19A C19 H19C 109.5 . .
H19B C19 H19C 109.5 . .

loop_
_geom_bond_atom_site_label_1
_geom_bond_atom_site_label_2
_geom_bond_distance
_geom_bond_site_symmetry_2
Cl1 C4 1.716(3) .
Cl2 C5 1.712(3) .
B1 C2 1.558(5) 3_667
B1 C11 1.571(5) .
B1 C1 1.571(5) .
C1 C6 1.392(5) .
C1 C2 1.417(5) .
C2 C3 1.398(5) .
C2 B1 1.558(5) 3_667
C3 C4 1.392(5) .
C3 H3 0.9500 .
C4 C5 1.380(5) .
C5 C6 1.391(5) .
C6 H6 0.9500 .
C11 C16 1.399(5) .
C11 C12 1.401(5) .
C12 C13 1.392(5) .
C12 C17 1.508(5) .
C13 C14 1.381(5) .
C13 H13 0.9500 .
C14 C15 1.387(6) .
C14 C18 1.512(5) .
C15 C16 1.387(5) .
C15 H15 0.9500 .
C16 C19 1.512(5) .
C17 H17A 0.9800 .
C17 H17B 0.9800 .
C17 H17C 0.9800 .
C18 H18A 0.9800 .
C18 H18B 0.9800 .
C18 H18C 0.9800 .
C19 H19A 0.9800 .
C19 H19B 0.9800 .
C19 H19C 0.9800 .

loop_
_geom_torsion_atom_site_label_1
_geom_torsion_atom_site_label_2
_geom_torsion_atom_site_label_3
_geom_torsion_atom_site_label_4
_geom_torsion
_geom_torsion_site_symmetry_1
_geom_torsion_site_symmetry_4
C2 B1 C1 C6 179.2(3) 3_667 .
C11 B1 C1 C6 -2.0(5) . .
C2 B1 C1 C2 -0.7(5) 3_667 .
C11 B1 C1 C2 178.1(3) . .
C6 C1 C2 C3 0.2(5) . .
B1 C1 C2 C3 -179.8(3) . .
C6 C1 C2 B1 -179.2(3) . 3_667
B1 C1 C2 B1 0.7(5) . 3_667
C1 C2 C3 C4 0.4(5) . .
B1 C2 C3 C4 179.8(3) 3_667 .
C2 C3 C4 C5 -0.6(5) . .
C2 C3 C4 Cl1 -179.3(3) . .
C3 C4 C5 C6 0.3(5) . .
Cl1 C4 C5 C6 178.9(3) . .
C3 C4 C5 Cl2 -177.7(3) . .
Cl1 C4 C5 Cl2 0.9(4) . .
C4 C5 C6 C1 0.3(5) . .
Cl2 C5 C6 C1 178.4(3) . .
C2 C1 C6 C5 -0.6(5) . .
B1 C1 C6 C5 179.5(3) . .
C2 B1 C11 C16 -90.0(4) 3_667 .
C1 B1 C11 C16 91.1(4) . .
C2 B1 C11 C12 94.5(4) 3_667 .
C1 B1 C11 C12 -84.3(4) . .
C16 C11 C12 C13 -1.7(5) . .
B1 C11 C12 C13 173.9(3) . .
C16 C11 C12 C17 178.6(3) . .
B1 C11 C12 C17 -5.8(5) . .
C11 C12 C13 C14 -1.2(5) . .
C17 C12 C13 C14 178.5(4) . .
C12 C13 C14 C15 3.3(5) . .
C12 C13 C14 C18 -175.4(4) . .
C13 C14 C15 C16 -2.5(6) . .
C18 C14 C15 C16 176.1(4) . .
C14 C15 C16 C11 -0.3(5) . .
C14 C15 C16 C19 179.9(4) . .
C12 C11 C16 C15 2.4(5) . .
B1 C11 C16 C15 -173.1(3) . .
C12 C11 C16 C19 -177.8(3) . .
B1 C11 C16 C19 6.7(5) . .
